data_7043533
loop_
_publ_author_name
'Elaieb, Fethi'
'S\'emeril, David'
'Matt, Dominique'
'Pfeffer, Michel'
'Bouit, Pierre-Antoine'
'Hissler, Muriel'
'Gourlaouen, Christophe'
'Harrowfield, Jack'

_publ_section_title
;
 Calix[4]arene-fused phospholes
;
_journal_name_full 'Dalton Trans.'
_journal_paper_doi 10.1039/C7DT01899A
_journal_year 2017
_chemical_absolute_configuration rm
_chemical_formula_moiety 'C52 H55 O5 P'
_chemical_formula_sum 'C52 H55 O5 P'
_chemical_formula_weight 790.93
_chemical_name_systematic
;
 ?
;
_space_group_crystal_system cubic
_space_group_IT_number 199
_space_group_name_Hall 'I 2b 2c 3'
_space_group_name_H-M_alt 'I 21 3'
_symmetry_space_group_name_Hall 'I 2b 2c 3'
_symmetry_space_group_name_H-M 'I 21 3'
_atom_sites_solution_hydrogens geom
_atom_sites_solution_primary direct
_atom_sites_solution_secondary difmap
_audit_creation_method SHELXL-2013
_audit_update_record
;
2017-04-21 deposited with the CCDC.
2017-07-06 downloaded from the CCDC.
;
_cell_angle_alpha 90
_cell_angle_beta 90
_cell_angle_gamma 90
_cell_formula_units_Z 48
_cell_length_a 38.0572(4)
_cell_length_b 38.0572(4)
_cell_length_c 38.0572(4)
_cell_measurement_reflns_used 9935
_cell_measurement_temperature 173(2)
_cell_measurement_theta_max 63.56
_cell_measurement_theta_min 4.02
_cell_volume 55120.2(10)
_computing_cell_refinement 'Bruker SAINT'
_computing_data_collection 'Bruker APEX2'
_computing_data_reduction 'Bruker SAINT'
_computing_molecular_graphics 'Mercury (Macrae et al., 2008)'
_computing_publication_material 'SHELXL-2013 (Sheldrick, 2013)'
_computing_structure_refinement 'SHELXL-2013 (Sheldrick, 2013)'
_computing_structure_solution 'SHELXS-2013 (Sheldrick, 2013)'
_diffrn_ambient_temperature 173(2)
_diffrn_measured_fraction_theta_full 0.978
_diffrn_measured_fraction_theta_max 0.997
_diffrn_measurement_device_type 'Bruker APEX-II CCD'
_diffrn_measurement_method '\f and \w scans'
_diffrn_radiation_monochromator mirror
_diffrn_radiation_type CuK\a
_diffrn_radiation_wavelength 1.54178
_diffrn_reflns_av_R_equivalents 0.0605
_diffrn_reflns_av_unetI/netI 0.0367
_diffrn_reflns_Laue_measured_fraction_full 0.978
_diffrn_reflns_Laue_measured_fraction_max 0.997
_diffrn_reflns_limit_h_max 28
_diffrn_reflns_limit_h_min -43
_diffrn_reflns_limit_k_max 45
_diffrn_reflns_limit_k_min -44
_diffrn_reflns_limit_l_max 42
_diffrn_reflns_limit_l_min -45
_diffrn_reflns_number 161417
_diffrn_reflns_point_group_measured_fraction_full 0.978
_diffrn_reflns_point_group_measured_fraction_max 0.998
_diffrn_reflns_theta_full 67.679
_diffrn_reflns_theta_max 66.704
_diffrn_reflns_theta_min 2.322
_diffrn_source 'Cu-ImuS microfocus tube'
_exptl_absorpt_coefficient_mu 0.880
_exptl_absorpt_correction_T_max 0.7528
_exptl_absorpt_correction_T_min 0.6638
_exptl_absorpt_correction_type multi-scan
_exptl_absorpt_process_details sadabs
_exptl_crystal_colour colourless
_exptl_crystal_density_diffrn 1.144
_exptl_crystal_description plate
_exptl_crystal_F_000 20256
_exptl_crystal_size_max 0.350
_exptl_crystal_size_mid 0.200
_exptl_crystal_size_min 0.120
_platon_squeeze_details
;
The residual electron density was assigned to half a molecule of hexane [599/24= 25 e per asymmetric unit; half a molecule of C6H14 would give 25 e]. 
;
_refine_diff_density_max 0.403
_refine_diff_density_min -0.280
_refine_diff_density_rms 0.034
_refine_ls_abs_structure_details
;
 Refined as an inversion twin.
;
_refine_ls_abs_structure_Flack 0.48(2)
_refine_ls_extinction_method none
_refine_ls_goodness_of_fit_ref 1.046
_refine_ls_hydrogen_treatment constr
_refine_ls_matrix_type full
_refine_ls_number_parameters 1074
_refine_ls_number_reflns 16277
_refine_ls_number_restraints 6
_refine_ls_restrained_S_all 1.054
_refine_ls_R_factor_all 0.0566
_refine_ls_R_factor_gt 0.0482
_refine_ls_shift/su_max 0.001
_refine_ls_shift/su_mean 0.000
_refine_ls_structure_factor_coef Fsqd
_refine_ls_weighting_details 'w=1/[\s^2^(Fo^2^)+(0.0760P)^2^+11.7206P] where P=(Fo^2^+2Fc^2^)/3'
_refine_ls_weighting_scheme calc
_refine_ls_wR_factor_gt 0.1228
_refine_ls_wR_factor_ref 0.1279
_reflns_Friedel_coverage 0.906
_reflns_Friedel_fraction_full 0.978
_reflns_Friedel_fraction_max 0.998
_reflns_number_gt 13929
_reflns_number_total 16277
_reflns_threshold_expression 'I > 2\s(I)'
_cod_data_source_file c7dt01899a2.cif
_cod_data_source_block dmfe160201
_cod_original_cell_volume 55120.2(17)
_cod_database_code 7043533
_shelx_space_group_comment
;
The symmetry employed for this shelxl refinement is uniquely defined
by the following loop, which should always be used as a source of
symmetry information in preference to the above space-group names.
They are only intended as comments.
;
_shelx_estimated_absorpt_t_min 0.748
_shelx_estimated_absorpt_t_max 0.902
_shelxl_version_number 2013-4

loop_
_space_group_symop_operation_xyz
'x, y, z'
'-x, -y+1/2, z'
'x, -y, -z+1/2'
'-x+1/2, y, -z'
'z, x, y'
'y, z, x'
'-z, -x+1/2, y'
'-y+1/2, z, -x'
'z, -x, -y+1/2'
'-y, -z+1/2, x'
'-z+1/2, x, -y'
'y, -z, -x+1/2'
'x+1/2, y+1/2, z+1/2'
'-x+1/2, -y+1, z+1/2'
'x+1/2, -y+1/2, -z+1'
'-x+1, y+1/2, -z+1/2'
'z+1/2, x+1/2, y+1/2'
'y+1/2, z+1/2, x+1/2'
'-z+1/2, -x+1, y+1/2'
'-y+1, z+1/2, -x+1/2'
'z+1/2, -x+1/2, -y+1'
'-y+1/2, -z+1, x+1/2'
'-z+1, x+1/2, -y+1/2'
'y+1/2, -z+1/2, -x+1'

loop_
_atom_site_label
_atom_site_type_symbol
_atom_site_fract_x
_atom_site_fract_y
_atom_site_fract_z
_atom_site_U_iso_or_equiv
_atom_site_adp_type
_atom_site_occupancy
_atom_site_site_symmetry_order
_atom_site_calc_flag
_atom_site_refinement_flags_posn
_atom_site_refinement_flags_adp
_atom_site_refinement_flags_occupancy
_atom_site_disorder_assembly
_atom_site_disorder_group
C1 C 0.77286(9) 0.15191(10) 0.15202(10) 0.0481(9) Uani 1 1 d . . . . .
C2 C 0.76387(9) 0.15071(10) 0.11614(10) 0.0470(8) Uani 1 1 d . . . . .
C3 C 0.74757(9) 0.12195(10) 0.10158(10) 0.0486(9) Uani 1 1 d . . . . .
C4 C 0.74108(10) 0.09269(11) 0.12345(11) 0.0521(9) Uani 1 1 d . . . . .
C5 C 0.74761(10) 0.09397(11) 0.15965(11) 0.0561(10) Uani 1 1 d . . . . .
C6 C 0.76419(10) 0.12381(11) 0.17351(11) 0.0548(10) Uani 1 1 d . . . . .
H6 H 0.7695 0.1248 0.1979 0.066 Uiso 1 1 calc R U . . .
C7 C 0.73310(10) 0.12114(11) 0.06448(11) 0.0527(9) Uani 1 1 d . . . . .
H7A H 0.7396 0.0988 0.0529 0.063 Uiso 1 1 calc R U . . .
H7B H 0.7431 0.1408 0.0506 0.063 Uiso 1 1 calc R U . . .
C8 C 0.69312(10) 0.12453(10) 0.06617(10) 0.0475(9) Uani 1 1 d . . . . .
C9 C 0.67810(10) 0.15266(10) 0.08372(10) 0.0490(9) Uani 1 1 d . . . . .
H9 H 0.6927 0.1708 0.0928 0.059 Uiso 1 1 calc R U . . .
C10 C 0.64239(11) 0.15467(11) 0.08818(11) 0.0531(9) Uani 1 1 d . . . . .
H10 H 0.6323 0.1745 0.0995 0.064 Uiso 1 1 calc R U . . .
C11 C 0.62107(11) 0.12788(11) 0.07631(12) 0.0568(10) Uani 1 1 d . . . . .
H11 H 0.5965 0.1288 0.0806 0.068 Uiso 1 1 calc R U . . .
C12 C 0.63510(11) 0.09960(11) 0.05822(10) 0.0548(10) Uani 1 1 d . . . . .
C13 C 0.67132(10) 0.09894(10) 0.05240(10) 0.0489(9) Uani 1 1 d . . . . .
C14 C 0.61084(13) 0.07008(13) 0.04635(13) 0.0698(13) Uani 1 1 d . . . . .
H14A H 0.5951 0.0787 0.0275 0.084 Uiso 1 1 calc R U . . .
H14B H 0.6250 0.0505 0.0367 0.084 Uiso 1 1 calc R U . . .
C15 C 0.58923(12) 0.05707(12) 0.07680(14) 0.0655(12) Uani 1 1 d . . . . .
C16 C 0.55390(14) 0.06582(14) 0.08023(17) 0.0795(14) Uani 1 1 d . . . . .
H16 H 0.5423 0.0779 0.0617 0.095 Uiso 1 1 calc R U . . .
C17 C 0.53569(13) 0.05715(14) 0.11002(18) 0.0827(16) Uani 1 1 d . . . . .
H17 H 0.5112 0.0618 0.1114 0.099 Uiso 1 1 calc R U . . .
C18 C 0.55283(14) 0.04148(14) 0.13839(17) 0.0824(16) Uani 1 1 d . . . . .
H18 H 0.5403 0.0371 0.1595 0.099 Uiso 1 1 calc R U . . .
C19 C 0.58837(12) 0.03207(12) 0.13600(15) 0.0696(13) Uani 1 1 d . . . . .
C20 C 0.60529(11) 0.03900(12) 0.10381(14) 0.0643(12) Uani 1 1 d . . . . .
C21 C 0.60883(13) 0.01887(14) 0.16747(15) 0.0776(14) Uani 1 1 d . . . . .
H21A H 0.6221 -0.0025 0.1610 0.093 Uiso 1 1 calc R U . . .
H21B H 0.5924 0.0127 0.1867 0.093 Uiso 1 1 calc R U . . .
C22 C 0.63428(12) 0.04720(13) 0.18005(13) 0.0673(12) Uani 1 1 d . . . . .
C23 C 0.62148(14) 0.07952(16) 0.19016(15) 0.0830(15) Uani 1 1 d . . . . .
H23 H 0.5968 0.0834 0.1908 0.100 Uiso 1 1 calc R U . . .
C24 C 0.64424(15) 0.10664(15) 0.19949(16) 0.0841(15) Uani 1 1 d . . . . .
H24 H 0.6353 0.1286 0.2073 0.101 Uiso 1 1 calc R U . . .
C25 C 0.67990(14) 0.10118(14) 0.19717(13) 0.0751(14) Uani 1 1 d . . . . .
H25 H 0.6954 0.1200 0.2024 0.090 Uiso 1 1 calc R U . . .
C26 C 0.69374(12) 0.06913(12) 0.18744(11) 0.0595(11) Uani 1 1 d . . . . .
C27 C 0.67068(12) 0.04237(12) 0.18008(12) 0.0609(11) Uani 1 1 d . . . . .
C28 C 0.73348(12) 0.06492(12) 0.18318(13) 0.0668(12) Uani 1 1 d . . . . .
H28A H 0.7450 0.0661 0.2065 0.080 Uiso 1 1 calc R U . . .
H28B H 0.7388 0.0417 0.1727 0.080 Uiso 1 1 calc R U . . .
C29 C 0.7504(2) 0.03673(16) 0.0998(2) 0.118(3) Uani 1 1 d . . . . .
H29A H 0.7603 0.0428 0.0765 0.142 Uiso 0.55 1 calc R U P A 1
H29B H 0.7700 0.0371 0.1169 0.142 Uiso 0.55 1 calc R U P A 1
H29C H 0.7706 0.0481 0.0881 0.142 Uiso 0.45 1 calc R U P B 2
H29D H 0.7592 0.0257 0.1216 0.142 Uiso 0.45 1 calc R U P B 2
C30 C 0.7372(5) 0.0020(4) 0.0980(5) 0.120(4) Uani 0.55 1 d . . P C 1
H30A H 0.7253 -0.0029 0.1207 0.144 Uiso 0.55 1 calc R U P C 1
H30B H 0.7187 0.0018 0.0797 0.144 Uiso 0.55 1 calc R U P C 1
C31 C 0.7597(5) -0.0267(4) 0.0911(5) 0.120(4) Uani 0.55 1 d . . P C 1
H31A H 0.7831 -0.0179 0.0851 0.180 Uiso 0.55 1 calc R U P C 1
H31B H 0.7503 -0.0404 0.0714 0.180 Uiso 0.55 1 calc R U P C 1
H31C H 0.7611 -0.0417 0.1120 0.180 Uiso 0.55 1 calc R U P C 1
C30B C 0.7381(6) 0.0105(5) 0.0780(7) 0.120(4) Uani 0.45 1 d . . P C 2
H30C H 0.7304 0.0219 0.0559 0.144 Uiso 0.45 1 calc R U P C 2
H30D H 0.7169 0.0005 0.0892 0.144 Uiso 0.45 1 calc R U P C 2
C31B C 0.7617(6) -0.0205(5) 0.0677(6) 0.120(4) Uani 0.45 1 d . . P C 2
H31D H 0.7587 -0.0396 0.0847 0.180 Uiso 0.45 1 calc R U P C 2
H31E H 0.7863 -0.0129 0.0675 0.180 Uiso 0.45 1 calc R U P C 2
H31F H 0.7551 -0.0289 0.0442 0.180 Uiso 0.45 1 calc R U P C 2
C32 C 0.6959(2) 0.08036(18) -0.00159(14) 0.119(3) Uani 1 1 d D . . . .
H32A H 0.7044 0.1049 -0.0008 0.142 Uiso 0.75 1 calc R U P D 1
H32B H 0.7164 0.0655 -0.0077 0.142 Uiso 0.75 1 calc R U P D 1
H32C H 0.7212 0.0861 -0.0033 0.142 Uiso 0.25 1 calc R U P E 2
H32D H 0.6816 0.0997 -0.0115 0.142 Uiso 0.25 1 calc R U P E 2
C33 C 0.6720(2) 0.0780(2) -0.02949(19) 0.0897(16) Uani 0.75 1 d D . P F 1
H33A H 0.6824 0.0879 -0.0511 0.108 Uiso 0.75 1 calc R U P F 1
H33B H 0.6504 0.0914 -0.0239 0.108 Uiso 0.75 1 calc R U P F 1
C34 C 0.6632(2) 0.03941(19) -0.03486(19) 0.0897(16) Uani 0.75 1 d . . P F 1
H34A H 0.6739 0.0255 -0.0161 0.135 Uiso 0.75 1 calc R U P F 1
H34B H 0.6723 0.0316 -0.0576 0.135 Uiso 0.75 1 calc R U P F 1
H34C H 0.6376 0.0363 -0.0343 0.135 Uiso 0.75 1 calc R U P F 1
C33B C 0.6868(6) 0.0438(3) -0.0181(6) 0.0897(16) Uani 0.25 1 d D . P F 2
H33C H 0.6651 0.0344 -0.0073 0.108 Uiso 0.25 1 calc R U P F 2
H33D H 0.6828 0.0463 -0.0437 0.108 Uiso 0.25 1 calc R U P F 2
C34B C 0.7178(6) 0.0186(5) -0.0112(6) 0.0897(16) Uani 0.25 1 d D . P F 2
H34D H 0.7375 0.0247 -0.0267 0.135 Uiso 0.25 1 calc R U P F 2
H34E H 0.7104 -0.0056 -0.0160 0.135 Uiso 0.25 1 calc R U P F 2
H34F H 0.7253 0.0206 0.0133 0.135 Uiso 0.25 1 calc R U P F 2
C35 C 0.6450(3) 0.0010(3) 0.0731(3) 0.0731(18) Uani 0.55 1 d . . P G 1
H35A H 0.6254 0.0014 0.0560 0.088 Uiso 0.55 1 calc R U P G 1
H35B H 0.6672 0.0053 0.0602 0.088 Uiso 0.55 1 calc R U P G 1
C36 C 0.6464(4) -0.0340(3) 0.0913(3) 0.102(2) Uani 0.55 1 d . . P G 1
H36A H 0.6252 -0.0369 0.1061 0.122 Uiso 0.55 1 calc R U P G 1
H36B H 0.6672 -0.0348 0.1069 0.122 Uiso 0.55 1 calc R U P G 1
C37 C 0.6485(4) -0.0641(4) 0.0647(5) 0.102(2) Uani 0.55 1 d . . P G 1
H37A H 0.6607 -0.0560 0.0435 0.153 Uiso 0.55 1 calc R U P G 1
H37B H 0.6247 -0.0717 0.0585 0.153 Uiso 0.55 1 calc R U P G 1
H37C H 0.6614 -0.0838 0.0750 0.153 Uiso 0.55 1 calc R U P G 1
C35B C 0.6443(3) -0.0090(3) 0.1011(3) 0.0731(18) Uani 0.45 1 d . . P G 2
H35C H 0.6256 -0.0203 0.1152 0.088 Uiso 0.45 1 calc R U P G 2
H35D H 0.6674 -0.0151 0.1114 0.088 Uiso 0.45 1 calc R U P G 2
C36B C 0.6424(5) -0.0209(4) 0.0633(4) 0.102(2) Uani 0.45 1 d . . P G 2
H36C H 0.6542 -0.0039 0.0476 0.122 Uiso 0.45 1 calc R U P G 2
H36D H 0.6176 -0.0236 0.0557 0.122 Uiso 0.45 1 calc R U P G 2
C37B C 0.6629(5) -0.0591(5) 0.0631(6) 0.102(2) Uani 0.45 1 d . . P G 2
H37D H 0.6883 -0.0552 0.0649 0.153 Uiso 0.45 1 calc R U P G 2
H37E H 0.6577 -0.0715 0.0411 0.153 Uiso 0.45 1 calc R U P G 2
H37F H 0.6549 -0.0733 0.0830 0.153 Uiso 0.45 1 calc R U P G 2
C38 C 0.6918(2) -0.01100(18) 0.2021(2) 0.116(2) Uani 1 1 d D . . . .
H38A H 0.6699 -0.0147 0.2156 0.140 Uiso 0.4 1 calc R U P H 1
H38B H 0.7078 0.0031 0.2170 0.140 Uiso 0.4 1 calc R U P H 1
H38C H 0.6713 -0.0248 0.2101 0.140 Uiso 0.25 1 calc R U P I 2
H38D H 0.6999 0.0043 0.2215 0.140 Uiso 0.25 1 calc R U P I 2
H38E H 0.6728 -0.0091 0.2198 0.140 Uiso 0.35 1 calc R U P J 3
H38F H 0.7141 -0.0029 0.2128 0.140 Uiso 0.35 1 calc R U P J 3
C39 C 0.7088(7) -0.0468(7) 0.1958(12) 0.120(7) Uani 0.4 1 d D . P K 1
H39A H 0.7210 -0.0551 0.2173 0.144 Uiso 0.4 1 calc R U P K 1
H39B H 0.7260 -0.0455 0.1764 0.144 Uiso 0.4 1 calc R U P K 1
C40 C 0.6780(7) -0.0719(6) 0.1862(8) 0.173(7) Uani 0.4 1 d D . P K 1
H40A H 0.6646 -0.0775 0.2075 0.259 Uiso 0.4 1 calc R U P K 1
H40B H 0.6875 -0.0936 0.1761 0.259 Uiso 0.4 1 calc R U P K 1
H40C H 0.6626 -0.0604 0.1691 0.259 Uiso 0.4 1 calc R U P K 1
C39B C 0.7199(12) -0.0339(8) 0.1900(10) 0.120(7) Uani 0.25 1 d . . P K 2
H39C H 0.7183 -0.0529 0.2077 0.144 Uiso 0.25 1 calc R U P K 2
H39D H 0.7406 -0.0200 0.1974 0.144 Uiso 0.25 1 calc R U P K 2
C40B C 0.7354(13) -0.0541(10) 0.1592(12) 0.173(7) Uani 0.25 1 d . . P K 2
H40D H 0.7163 -0.0638 0.1448 0.259 Uiso 0.25 1 calc R U P K 2
H40E H 0.7501 -0.0733 0.1680 0.259 Uiso 0.25 1 calc R U P K 2
H40F H 0.7497 -0.0383 0.1448 0.259 Uiso 0.25 1 calc R U P K 2
C39C C 0.6952(11) -0.0486(8) 0.1888(13) 0.120(7) Uani 0.35 1 d . . P K 3
H39E H 0.6735 -0.0563 0.1767 0.144 Uiso 0.35 1 calc R U P K 3
H39F H 0.7154 -0.0512 0.1727 0.144 Uiso 0.35 1 calc R U P K 3
C40C C 0.7006(9) -0.0679(7) 0.2204(8) 0.173(7) Uani 0.35 1 d . . P K 3
H40G H 0.7257 -0.0682 0.2261 0.259 Uiso 0.35 1 calc R U P K 3
H40H H 0.6922 -0.0920 0.2173 0.259 Uiso 0.35 1 calc R U P K 3
H40I H 0.6876 -0.0567 0.2396 0.259 Uiso 0.35 1 calc R U P K 3
C41 C 0.78972(9) 0.18495(10) 0.16303(11) 0.0480(9) Uani 1 1 d . . . . .
C42 C 0.80082(10) 0.19420(12) 0.19655(11) 0.0556(10) Uani 1 1 d . . . . .
H42 H 0.7987 0.1779 0.2153 0.067 Uiso 1 1 calc R U . . .
C43 C 0.81502(11) 0.22711(11) 0.20257(11) 0.0565(10) Uani 1 1 d . . . . .
H43 H 0.8224 0.2333 0.2256 0.068 Uiso 1 1 calc R U . . .
C44 C 0.81865(11) 0.25114(11) 0.17552(11) 0.0565(10) Uani 1 1 d . . . . .
H44 H 0.8286 0.2736 0.1801 0.068 Uiso 1 1 calc R U . . .
C45 C 0.80787(10) 0.24254(10) 0.14182(11) 0.0512(9) Uani 1 1 d . . . . .
H45 H 0.8104 0.2589 0.1231 0.061 Uiso 1 1 calc R U . . .
C46 C 0.79332(10) 0.20948(10) 0.13574(11) 0.0488(9) Uani 1 1 d . . . . .
C47 C 0.81073(10) 0.18459(10) 0.06483(10) 0.0482(9) Uani 1 1 d . . . . .
C48 C 0.84254(11) 0.17080(11) 0.07511(12) 0.0571(10) Uani 1 1 d . . . . .
H48 H 0.8465 0.1656 0.0992 0.069 Uiso 1 1 calc R U . . .
C49 C 0.86856(14) 0.16443(13) 0.05109(14) 0.0723(13) Uani 1 1 d . . . . .
H49 H 0.8904 0.1550 0.0586 0.087 Uiso 1 1 calc R U . . .
C50 C 0.86289(16) 0.17174(13) 0.01585(15) 0.0797(16) Uani 1 1 d . . . . .
H50 H 0.8808 0.1671 -0.0009 0.096 Uiso 1 1 calc R U . . .
C51 C 0.83131(17) 0.18563(13) 0.00533(13) 0.0758(15) Uani 1 1 d . . . . .
H51 H 0.8275 0.1906 -0.0188 0.091 Uiso 1 1 calc R U . . .
C52 C 0.80507(13) 0.19240(12) 0.02949(11) 0.0601(11) Uani 1 1 d . . . . .
H52 H 0.7834 0.2023 0.0221 0.072 Uiso 1 1 calc R U . . .
C53 C 0.85900(9) 0.15211(9) 0.26567(9) 0.0417(8) Uani 1 1 d . . . . .
C54 C 0.85984(10) 0.11693(9) 0.25412(9) 0.0425(8) Uani 1 1 d . . . . .
C55 C 0.88876(9) 0.10324(9) 0.23664(9) 0.0405(8) Uani 1 1 d . . . . .
C56 C 0.91787(9) 0.12563(10) 0.23185(9) 0.0420(8) Uani 1 1 d . . . . .
C57 C 0.91709(10) 0.16096(9) 0.24148(9) 0.0423(8) Uani 1 1 d . . . . .
C58 C 0.88747(10) 0.17363(10) 0.25869(9) 0.0440(8) Uani 1 1 d . . . . .
H58 H 0.8868 0.1975 0.2658 0.053 Uiso 1 1 calc R U . . .
C59 C 0.88874(10) 0.06719(9) 0.21978(9) 0.0434(8) Uani 1 1 d . . . . .
H59A H 0.8694 0.0529 0.2297 0.052 Uiso 1 1 calc R U . . .
H59B H 0.9112 0.0551 0.2249 0.052 Uiso 1 1 calc R U . . .
C60 C 0.88404(10) 0.07063(9) 0.18017(10) 0.0439(8) Uani 1 1 d . . . . .
C61 C 0.85379(10) 0.08614(10) 0.16687(10) 0.0455(8) Uani 1 1 d . . . . .
H61 H 0.8357 0.0932 0.1826 0.055 Uiso 1 1 calc R U . . .
C62 C 0.84962(11) 0.09150(12) 0.13127(10) 0.0556(10) Uani 1 1 d . . . . .
H62 H 0.8284 0.1011 0.1224 0.067 Uiso 1 1 calc R U . . .
C63 C 0.87665(12) 0.08272(12) 0.10857(11) 0.0578(10) Uani 1 1 d . . . . .
H63 H 0.8742 0.0874 0.0842 0.069 Uiso 1 1 calc R U . . .
C64 C 0.90733(10) 0.06710(10) 0.12084(10) 0.0483(9) Uani 1 1 d . . . . .
C65 C 0.91004(10) 0.06026(9) 0.15671(10) 0.0450(8) Uani 1 1 d . . . . .
C66 C 0.93747(12) 0.05960(11) 0.09517(11) 0.0567(10) Uani 1 1 d . . . . .
H66A H 0.9573 0.0487 0.1081 0.068 Uiso 1 1 calc R U . . .
H66B H 0.9294 0.0426 0.0772 0.068 Uiso 1 1 calc R U . . .
C67 C 0.95012(11) 0.09279(11) 0.07723(10) 0.0537(10) Uani 1 1 d . . . . .
C68 C 0.94402(12) 0.09796(13) 0.04132(11) 0.0602(11) Uani 1 1 d . . . . .
H68 H 0.9329 0.0802 0.0278 0.072 Uiso 1 1 calc R U . . .
C69 C 0.95431(12) 0.12919(12) 0.02560(11) 0.0611(11) Uani 1 1 d . . . . .
H69 H 0.9509 0.1325 0.0011 0.073 Uiso 1 1 calc R U . . .
C70 C 0.96943(11) 0.15539(12) 0.04528(11) 0.0583(11) Uani 1 1 d . . . . .
H70 H 0.9759 0.1768 0.0341 0.070 Uiso 1 1 calc R U . . .
C71 C 0.97559(10) 0.15154(11) 0.08103(10) 0.0531(10) Uani 1 1 d . . . . .
C72 C 0.96706(10) 0.11886(11) 0.09606(10) 0.0501(9) Uani 1 1 d . . . . .
C73 C 0.98899(11) 0.18203(11) 0.10325(11) 0.0562(10) Uani 1 1 d . . . . .
H73A H 1.0110 0.1750 0.1152 0.067 Uiso 1 1 calc R U . . .
H73B H 0.9943 0.2023 0.0878 0.067 Uiso 1 1 calc R U . . .
C74 C 0.96199(10) 0.19285(10) 0.13057(10) 0.0503(9) Uani 1 1 d . . . . .
C75 C 0.92959(11) 0.20553(11) 0.11987(11) 0.0565(10) Uani 1 1 d . . . . .
H75 H 0.9253 0.2091 0.0955 0.068 Uiso 1 1 calc R U . . .
C76 C 0.90346(11) 0.21314(12) 0.14377(11) 0.0583(10) Uani 1 1 d . . . . .
H76 H 0.8815 0.2222 0.1359 0.070 Uiso 1 1 calc R U . . .
C77 C 0.90923(10) 0.20763(10) 0.17895(11) 0.0512(9) Uani 1 1 d . . . . .
H77 H 0.8910 0.2125 0.1953 0.061 Uiso 1 1 calc R U . . .
C78 C 0.94137(10) 0.19496(9) 0.19117(10) 0.0451(8) Uani 1 1 d . . . . .
C79 C 0.96783(10) 0.18920(9) 0.16647(10) 0.0453(8) Uani 1 1 d . . . . .
C80 C 0.94562(10) 0.18626(10) 0.22994(10) 0.0450(8) Uani 1 1 d . . . . .
H80A H 0.9690 0.1755 0.2340 0.054 Uiso 1 1 calc R U . . .
H80B H 0.9442 0.2081 0.2440 0.054 Uiso 1 1 calc R U . . .
C81 C 0.97880(11) 0.10862(11) 0.23433(12) 0.0553(10) Uani 1 1 d . . . . .
H81A H 0.9743 0.1138 0.2594 0.066 Uiso 1 1 calc R U . . .
H81B H 0.9959 0.1261 0.2254 0.066 Uiso 1 1 calc R U . . .
C82 C 0.99383(11) 0.07254(12) 0.23090(12) 0.0588(10) Uani 1 1 d . . . . .
H82A H 0.9953 0.0662 0.2057 0.071 Uiso 1 1 calc R U . . .
H82B H 0.9780 0.0555 0.2425 0.071 Uiso 1 1 calc R U . . .
C83 C 1.03028(14) 0.07009(16) 0.24735(15) 0.0849(16) Uani 1 1 d . . . . .
H83A H 1.0457 0.0877 0.2367 0.127 Uiso 1 1 calc R U . . .
H83B H 1.0400 0.0466 0.2433 0.127 Uiso 1 1 calc R U . . .
H83C H 1.0286 0.0744 0.2727 0.127 Uiso 1 1 calc R U . . .
C84 C 0.94087(16) 0.00694(11) 0.16516(13) 0.0736(14) Uani 1 1 d D . . . .
H84A H 0.9648 0.0001 0.1577 0.088 Uiso 1 1 calc R U . . .
H84B H 0.9245 0.0003 0.1461 0.088 Uiso 1 1 calc R U . . .
C85 C 0.9318(2) -0.01273(13) 0.19627(14) 0.0900(18) Uani 1 1 d D . . . .
H85A H 0.9071 -0.0078 0.2025 0.108 Uiso 1 1 calc R U . . .
H85B H 0.9467 -0.0047 0.2160 0.108 Uiso 1 1 calc R U . . .
C86 C 0.93650(18) -0.05224(13) 0.19149(14) 0.0848(16) Uani 1 1 d . . . . .
H86A H 0.9260 -0.0595 0.1692 0.127 Uiso 1 1 calc R U . . .
H86B H 0.9250 -0.0647 0.2109 0.127 Uiso 1 1 calc R U . . .
H86C H 0.9616 -0.0580 0.1914 0.127 Uiso 1 1 calc R U . . .
C87 C 1.00963(12) 0.10740(13) 0.14036(13) 0.0663(12) Uani 1 1 d . . . . .
H87A H 1.0125 0.1105 0.1660 0.080 Uiso 1 1 calc R U . . .
H87B H 1.0242 0.1254 0.1285 0.080 Uiso 1 1 calc R U . . .
C88 C 1.02284(14) 0.07173(14) 0.13037(15) 0.0761(14) Uani 1 1 d . . . . .
H88A H 1.0208 0.0684 0.1047 0.091 Uiso 1 1 calc R U . . .
H88B H 1.0087 0.0534 0.1422 0.091 Uiso 1 1 calc R U . . .
C89 C 1.06141(14) 0.06872(16) 0.14163(19) 0.096(2) Uani 1 1 d . . . . .
H89A H 1.0750 0.0879 0.1311 0.145 Uiso 1 1 calc R U . . .
H89B H 1.0709 0.0461 0.1337 0.145 Uiso 1 1 calc R U . . .
H89C H 1.0630 0.0702 0.1673 0.145 Uiso 1 1 calc R U . . .
C90 C 1.02252(11) 0.20724(12) 0.18974(13) 0.0619(11) Uani 1 1 d . . . . .
H90A H 1.0108 0.2194 0.2095 0.074 Uiso 1 1 calc R U . . .
H90B H 1.0254 0.2243 0.1703 0.074 Uiso 1 1 calc R U . . .
C91 C 1.05763(12) 0.19414(14) 0.20119(16) 0.0761(14) Uani 1 1 d . . . . .
H91A H 1.0542 0.1749 0.2184 0.091 Uiso 1 1 calc R U . . .
H91B H 1.0702 0.2134 0.2133 0.091 Uiso 1 1 calc R U . . .
C92 C 1.07994(15) 0.1810(2) 0.1717(2) 0.115(2) Uani 1 1 d . . . . .
H92A H 1.0688 0.1604 0.1611 0.173 Uiso 1 1 calc R U . . .
H92B H 1.1032 0.1746 0.1808 0.173 Uiso 1 1 calc R U . . .
H92C H 1.0825 0.1995 0.1540 0.173 Uiso 1 1 calc R U . . .
C93 C 0.82538(10) 0.16230(10) 0.28239(9) 0.0465(9) Uani 1 1 d . . . . .
C94 C 0.81629(11) 0.19567(11) 0.29461(10) 0.0510(9) Uani 1 1 d . . . . .
H94 H 0.8330 0.2142 0.2946 0.061 Uiso 1 1 calc R U . . .
C95 C 0.78219(12) 0.20135(12) 0.30686(12) 0.0618(11) Uani 1 1 d . . . . .
H95 H 0.7756 0.2240 0.3150 0.074 Uiso 1 1 calc R U . . .
C96 C 0.75805(12) 0.17439(13) 0.30724(12) 0.0648(12) Uani 1 1 d . . . . .
H96 H 0.7349 0.1787 0.3155 0.078 Uiso 1 1 calc R U . . .
C97 C 0.76712(11) 0.14106(12) 0.29573(11) 0.0570(10) Uani 1 1 d . . . . .
H97 H 0.7505 0.1225 0.2964 0.068 Uiso 1 1 calc R U . . .
C98 C 0.80047(10) 0.13528(10) 0.28336(10) 0.0465(9) Uani 1 1 d . . . . .
C99 C 0.82582(9) 0.06406(10) 0.29959(10) 0.0451(8) Uani 1 1 d . . . . .
C100 C 0.81705(11) 0.02916(11) 0.29284(12) 0.0552(10) Uani 1 1 d . . . . .
H100 H 0.8072 0.0230 0.2707 0.066 Uiso 1 1 calc R U . . .
C101 C 0.82245(13) 0.00356(12) 0.31778(13) 0.0670(12) Uani 1 1 d . . . . .
H101 H 0.8162 -0.0201 0.3130 0.080 Uiso 1 1 calc R U . . .
C102 C 0.83690(13) 0.01242(14) 0.34955(14) 0.0727(13) Uani 1 1 d . . . . .
H102 H 0.8411 -0.0053 0.3667 0.087 Uiso 1 1 calc R U . . .
C103 C 0.84544(13) 0.04689(15) 0.35682(12) 0.0722(13) Uani 1 1 d . . . . .
H103 H 0.8552 0.0528 0.3790 0.087 Uiso 1 1 calc R U . . .
C104 C 0.83991(11) 0.07316(12) 0.33186(11) 0.0585(10) Uani 1 1 d . . . . .
H104 H 0.8457 0.0969 0.3369 0.070 Uiso 1 1 calc R U . . .
O1 O 0.72606(8) 0.06329(8) 0.10939(8) 0.0634(7) Uani 1 1 d . . . . .
O2 O 0.68559(8) 0.07110(8) 0.03308(7) 0.0604(7) Uani 1 1 d . . . . .
O3 O 0.63957(8) 0.02893(9) 0.10060(9) 0.0702(8) Uani 1 1 d . . . . .
O4 O 0.68358(9) 0.00909(8) 0.17150(9) 0.0703(8) Uani 1 1 d . . . . .
O5 O 0.74650(7) 0.21247(8) 0.07907(8) 0.0597(7) Uani 1 1 d . . . . .
O6 O 0.94647(7) 0.11141(7) 0.21480(7) 0.0479(6) Uani 1 1 d . . . . .
O7 O 0.93983(7) 0.04368(7) 0.16931(7) 0.0535(7) Uani 1 1 d . . . . .
O8 O 0.97358(7) 0.11315(7) 0.13135(7) 0.0548(7) Uani 1 1 d . . . . .
O9 O 1.00103(6) 0.17815(7) 0.17814(7) 0.0485(6) Uani 1 1 d . . . . .
O10 O 0.79864(7) 0.07925(7) 0.23561(7) 0.0556(7) Uani 1 1 d . . . . .
P1 P 0.77533(2) 0.19215(3) 0.09546(3) 0.0461(2) Uani 1 1 d . . . . .
P2 P 0.81868(2) 0.09546(3) 0.26475(2) 0.0444(2) Uani 1 1 d . . . . .

loop_
_atom_site_aniso_label
_atom_site_aniso_U_11
_atom_site_aniso_U_22
_atom_site_aniso_U_33
_atom_site_aniso_U_23
_atom_site_aniso_U_13
_atom_site_aniso_U_12
C1 0.0359(18) 0.057(2) 0.051(2) 0.0087(18) -0.0066(16) 0.0054(16)
C2 0.0364(19) 0.052(2) 0.053(2) 0.0073(17) -0.0014(16) 0.0078(16)
C3 0.0358(19) 0.058(2) 0.052(2) 0.0029(18) 0.0003(16) 0.0080(16)
C4 0.038(2) 0.054(2) 0.064(3) 0.0021(19) -0.0051(17) -0.0017(17)
C5 0.045(2) 0.060(2) 0.063(3) 0.018(2) -0.0131(18) -0.0011(18)
C6 0.046(2) 0.062(3) 0.056(2) 0.0111(19) -0.0169(18) -0.0054(18)
C7 0.052(2) 0.055(2) 0.052(2) -0.0052(18) 0.0075(18) -0.0010(18)
C8 0.054(2) 0.049(2) 0.0397(19) 0.0006(16) -0.0053(16) 0.0039(17)
C9 0.051(2) 0.048(2) 0.048(2) -0.0008(17) -0.0030(17) 0.0011(17)
C10 0.052(2) 0.055(2) 0.052(2) -0.0025(18) -0.0030(18) 0.0057(18)
C11 0.045(2) 0.060(3) 0.065(3) -0.001(2) -0.0078(19) 0.0036(18)
C12 0.057(2) 0.060(3) 0.047(2) -0.0050(18) -0.0130(18) -0.0020(19)
C13 0.055(2) 0.051(2) 0.040(2) 0.0005(16) -0.0055(16) 0.0048(17)
C14 0.065(3) 0.072(3) 0.073(3) -0.014(2) -0.018(2) -0.008(2)
C15 0.050(3) 0.057(3) 0.089(3) -0.016(2) -0.015(2) -0.009(2)
C16 0.062(3) 0.072(3) 0.104(4) -0.008(3) -0.008(3) -0.014(2)
C17 0.046(3) 0.074(3) 0.128(5) -0.018(3) -0.004(3) -0.003(2)
C18 0.063(3) 0.074(3) 0.110(4) -0.021(3) 0.003(3) -0.022(3)
C19 0.056(3) 0.054(3) 0.099(4) -0.016(2) -0.004(3) -0.018(2)
C20 0.050(3) 0.056(3) 0.087(3) -0.018(2) -0.005(2) -0.0138(19)
C21 0.064(3) 0.078(3) 0.091(4) 0.000(3) 0.000(3) -0.029(2)
C22 0.065(3) 0.069(3) 0.068(3) -0.006(2) 0.004(2) -0.020(2)
C23 0.064(3) 0.096(4) 0.089(4) -0.020(3) 0.010(3) -0.022(3)
C24 0.078(4) 0.081(4) 0.094(4) -0.031(3) 0.005(3) -0.012(3)
C25 0.080(3) 0.075(3) 0.071(3) -0.016(2) -0.009(3) -0.024(3)
C26 0.067(3) 0.064(3) 0.048(2) 0.0051(19) -0.0122(19) -0.020(2)
C27 0.067(3) 0.062(3) 0.053(2) 0.003(2) -0.008(2) -0.017(2)
C28 0.061(3) 0.066(3) 0.073(3) 0.020(2) -0.024(2) -0.013(2)
C29 0.107(5) 0.071(4) 0.176(7) -0.043(4) 0.005(5) 0.010(4)
C30 0.114(5) 0.070(6) 0.176(14) -0.012(7) 0.038(10) 0.004(4)
C31 0.114(5) 0.070(6) 0.176(14) -0.012(7) 0.038(10) 0.004(4)
C30B 0.114(5) 0.070(6) 0.176(14) -0.012(7) 0.038(10) 0.004(4)
C31B 0.114(5) 0.070(6) 0.176(14) -0.012(7) 0.038(10) 0.004(4)
C32 0.207(8) 0.102(4) 0.047(3) -0.010(3) 0.014(4) 0.047(5)
C33 0.128(5) 0.074(3) 0.067(3) -0.008(2) -0.006(3) -0.030(3)
C34 0.128(5) 0.074(3) 0.067(3) -0.008(2) -0.006(3) -0.030(3)
C33B 0.128(5) 0.074(3) 0.067(3) -0.008(2) -0.006(3) -0.030(3)
C34B 0.128(5) 0.074(3) 0.067(3) -0.008(2) -0.006(3) -0.030(3)
C35 0.075(4) 0.083(5) 0.061(4) -0.005(4) 0.005(4) 0.010(4)
C36 0.125(7) 0.087(4) 0.094(4) -0.029(4) 0.021(6) -0.016(5)
C37 0.125(7) 0.087(4) 0.094(4) -0.029(4) 0.021(6) -0.016(5)
C35B 0.075(4) 0.083(5) 0.061(4) -0.005(4) 0.005(4) 0.010(4)
C36B 0.125(7) 0.087(4) 0.094(4) -0.029(4) 0.021(6) -0.016(5)
C37B 0.125(7) 0.087(4) 0.094(4) -0.029(4) 0.021(6) -0.016(5)
C38 0.163(7) 0.077(4) 0.109(5) 0.030(4) -0.007(5) -0.005(4)
C39 0.17(3) 0.057(7) 0.137(15) 0.036(8) -0.030(13) -0.025(12)
C40 0.23(2) 0.112(11) 0.178(17) 0.025(12) -0.046(14) 0.048(13)
C39B 0.17(3) 0.057(7) 0.137(15) 0.036(8) -0.030(13) -0.025(12)
C40B 0.23(2) 0.112(11) 0.178(17) 0.025(12) -0.046(14) 0.048(13)
C39C 0.17(3) 0.057(7) 0.137(15) 0.036(8) -0.030(13) -0.025(12)
C40C 0.23(2) 0.112(11) 0.178(17) 0.025(12) -0.046(14) 0.048(13)
C41 0.0360(18) 0.054(2) 0.054(2) 0.0052(17) -0.0020(16) 0.0048(16)
C42 0.049(2) 0.065(3) 0.052(2) 0.0135(19) -0.0069(18) 0.0051(19)
C43 0.050(2) 0.062(3) 0.057(2) -0.003(2) -0.0100(18) 0.0042(19)
C44 0.057(2) 0.049(2) 0.064(3) -0.0038(19) -0.003(2) 0.0082(18)
C45 0.053(2) 0.047(2) 0.054(2) 0.0033(17) 0.0040(18) 0.0089(17)
C46 0.0396(19) 0.051(2) 0.056(2) 0.0024(18) 0.0032(16) 0.0104(16)
C47 0.052(2) 0.044(2) 0.049(2) -0.0020(16) 0.0034(17) -0.0034(16)
C48 0.054(2) 0.054(2) 0.063(3) 0.0006(19) 0.006(2) 0.0054(19)
C49 0.070(3) 0.062(3) 0.084(4) -0.006(2) 0.027(3) 0.004(2)
C50 0.093(4) 0.061(3) 0.085(4) -0.016(3) 0.044(3) -0.008(3)
C51 0.110(4) 0.071(3) 0.047(3) -0.011(2) 0.014(3) -0.027(3)
C52 0.071(3) 0.060(3) 0.049(2) -0.0002(19) -0.001(2) -0.010(2)
C53 0.048(2) 0.0429(19) 0.0341(17) 0.0007(14) -0.0052(15) 0.0064(15)
C54 0.049(2) 0.043(2) 0.0350(18) 0.0007(14) -0.0076(15) 0.0014(16)
C55 0.048(2) 0.0401(19) 0.0341(17) 0.0026(14) -0.0069(14) 0.0072(15)
C56 0.0412(19) 0.048(2) 0.0365(18) 0.0010(15) -0.0026(14) 0.0047(15)
C57 0.047(2) 0.044(2) 0.0356(18) 0.0012(15) -0.0061(15) 0.0042(15)
C58 0.049(2) 0.044(2) 0.0393(19) -0.0020(15) -0.0049(15) 0.0035(16)
C59 0.049(2) 0.0372(19) 0.044(2) 0.0044(15) -0.0029(16) 0.0044(15)
C60 0.053(2) 0.0359(18) 0.0425(19) 0.0018(15) -0.0020(16) -0.0002(15)
C61 0.047(2) 0.046(2) 0.043(2) 0.0028(15) -0.0001(16) 0.0066(16)
C62 0.052(2) 0.067(3) 0.048(2) 0.0099(19) -0.0014(18) 0.012(2)
C63 0.065(3) 0.069(3) 0.039(2) 0.0113(18) 0.0021(18) 0.009(2)
C64 0.054(2) 0.046(2) 0.045(2) 0.0061(16) 0.0046(17) 0.0045(17)
C65 0.050(2) 0.0365(19) 0.048(2) 0.0035(15) 0.0015(16) 0.0028(15)
C66 0.067(3) 0.056(2) 0.048(2) 0.0033(18) 0.0119(19) 0.011(2)
C67 0.054(2) 0.063(3) 0.044(2) 0.0059(19) 0.0115(17) 0.0165(19)
C68 0.062(3) 0.072(3) 0.047(2) 0.004(2) 0.0065(19) 0.012(2)
C69 0.067(3) 0.070(3) 0.046(2) 0.010(2) 0.008(2) 0.016(2)
C70 0.056(2) 0.066(3) 0.053(2) 0.018(2) 0.0149(19) 0.014(2)
C71 0.045(2) 0.064(3) 0.050(2) 0.0132(19) 0.0112(17) 0.0178(18)
C72 0.048(2) 0.059(2) 0.043(2) 0.0064(18) 0.0109(17) 0.0157(18)
C73 0.053(2) 0.059(2) 0.057(2) 0.0150(19) 0.0125(18) 0.0080(19)
C74 0.048(2) 0.052(2) 0.051(2) 0.0129(17) 0.0078(17) 0.0098(17)
C75 0.054(2) 0.067(3) 0.048(2) 0.0173(19) 0.0009(18) 0.012(2)
C76 0.051(2) 0.066(3) 0.058(2) 0.012(2) -0.0007(19) 0.019(2)
C77 0.046(2) 0.054(2) 0.054(2) 0.0060(18) 0.0057(17) 0.0094(17)
C78 0.047(2) 0.0390(19) 0.050(2) 0.0017(16) -0.0011(16) 0.0024(15)
C79 0.043(2) 0.039(2) 0.054(2) 0.0058(16) -0.0021(16) 0.0058(15)
C80 0.046(2) 0.0425(19) 0.047(2) -0.0027(15) -0.0050(16) 0.0000(15)
C81 0.047(2) 0.057(2) 0.062(3) 0.0050(19) -0.0064(18) 0.0058(18)
C82 0.054(2) 0.065(3) 0.057(2) 0.005(2) -0.0061(19) 0.014(2)
C83 0.071(3) 0.096(4) 0.088(4) -0.003(3) -0.020(3) 0.032(3)
C84 0.113(4) 0.044(2) 0.064(3) 0.001(2) -0.012(3) 0.025(2)
C85 0.150(6) 0.053(3) 0.067(3) -0.002(2) -0.010(3) -0.016(3)
C86 0.138(5) 0.055(3) 0.061(3) 0.004(2) -0.002(3) -0.006(3)
C87 0.060(3) 0.075(3) 0.064(3) 0.017(2) 0.003(2) 0.019(2)
C88 0.077(3) 0.071(3) 0.081(3) 0.018(3) 0.013(3) 0.020(3)
C89 0.072(3) 0.084(4) 0.133(5) 0.034(4) 0.017(3) 0.030(3)
C90 0.049(2) 0.058(3) 0.078(3) 0.000(2) -0.004(2) -0.0008(19)
C91 0.054(3) 0.068(3) 0.106(4) -0.009(3) -0.018(3) 0.005(2)
C92 0.056(3) 0.141(6) 0.149(6) -0.042(5) -0.012(4) 0.012(4)
C93 0.051(2) 0.051(2) 0.0373(19) 0.0042(16) -0.0071(16) 0.0090(17)
C94 0.053(2) 0.054(2) 0.045(2) -0.0013(17) 0.0020(17) 0.0081(18)
C95 0.064(3) 0.062(3) 0.059(3) -0.004(2) -0.003(2) 0.021(2)
C96 0.050(2) 0.076(3) 0.068(3) 0.002(2) 0.002(2) 0.015(2)
C97 0.048(2) 0.060(3) 0.063(3) 0.0061(19) -0.0001(19) 0.0049(19)
C98 0.045(2) 0.053(2) 0.041(2) 0.0041(16) -0.0051(16) 0.0055(17)
C99 0.041(2) 0.050(2) 0.044(2) 0.0033(16) 0.0032(15) 0.0030(16)
C100 0.056(2) 0.051(2) 0.059(2) -0.0013(18) 0.0035(19) 0.0030(18)
C101 0.071(3) 0.055(3) 0.076(3) 0.008(2) 0.010(2) 0.007(2)
C102 0.073(3) 0.069(3) 0.076(3) 0.033(3) 0.008(3) 0.004(2)
C103 0.073(3) 0.095(4) 0.049(2) 0.019(2) -0.004(2) 0.002(3)
C104 0.062(3) 0.065(3) 0.048(2) 0.0057(19) -0.0078(19) -0.007(2)
O1 0.0578(17) 0.0550(17) 0.077(2) -0.0010(14) -0.0098(15) -0.0025(14)
O2 0.0712(19) 0.0588(17) 0.0511(16) -0.0150(13) -0.0015(13) 0.0037(14)
O3 0.0521(17) 0.073(2) 0.086(2) -0.0068(17) -0.0052(15) -0.0056(14)
O4 0.071(2) 0.063(2) 0.077(2) 0.0035(16) -0.0109(16) -0.0099(15)
O5 0.0517(16) 0.0623(17) 0.0649(18) 0.0126(14) -0.0021(13) 0.0126(13)
O6 0.0459(14) 0.0518(15) 0.0459(14) -0.0010(11) -0.0019(11) 0.0084(11)
O7 0.0608(17) 0.0473(15) 0.0523(16) 0.0047(12) -0.0008(12) 0.0187(12)
O8 0.0566(16) 0.0627(17) 0.0451(15) 0.0113(12) 0.0063(12) 0.0150(13)
O9 0.0404(13) 0.0461(14) 0.0589(15) 0.0031(12) -0.0012(11) 0.0085(11)
O10 0.0539(16) 0.0651(17) 0.0478(15) 0.0033(13) -0.0110(12) -0.0044(13)
P1 0.0403(5) 0.0499(5) 0.0483(5) 0.0050(4) -0.0009(4) 0.0071(4)
P2 0.0434(5) 0.0488(5) 0.0409(5) 0.0016(4) -0.0040(4) 0.0014(4)

loop_
_atom_type_symbol
_atom_type_description
_atom_type_scat_dispersion_real
_atom_type_scat_dispersion_imag
_atom_type_scat_source
C C 0.0181 0.0091 'International Tables Vol C Tables 4.2.6.8 and 6.1.1.4'
H H 0.0000 0.0000 'International Tables Vol C Tables 4.2.6.8 and 6.1.1.4'
O O 0.0492 0.0322 'International Tables Vol C Tables 4.2.6.8 and 6.1.1.4'
P P 0.2955 0.4335 'International Tables Vol C Tables 4.2.6.8 and 6.1.1.4'

loop_
_geom_angle_atom_site_label_1
_geom_angle_atom_site_label_2
_geom_angle_atom_site_label_3
_geom_angle
C6 C1 C2 119.3(4)
C6 C1 C41 126.5(4)
C2 C1 C41 114.2(3)
C3 C2 C1 121.8(4)
C3 C2 P1 128.7(3)
C1 C2 P1 109.5(3)
C2 C3 C4 118.0(4)
C2 C3 C7 123.8(4)
C4 C3 C7 118.0(4)
O1 C4 C5 119.2(4)
O1 C4 C3 119.2(4)
C5 C4 C3 121.4(4)
C4 C5 C6 118.6(4)
C4 C5 C28 119.4(4)
C6 C5 C28 121.8(4)
C1 C6 C5 120.7(4)
C1 C6 H6 119.7
C5 C6 H6 119.7
C3 C7 C8 108.7(3)
C3 C7 H7A 109.9
C8 C7 H7A 109.9
C3 C7 H7B 109.9
C8 C7 H7B 109.9
H7A C7 H7B 108.3
C13 C8 C9 118.6(4)
C13 C8 C7 121.5(4)
C9 C8 C7 119.8(4)
C10 C9 C8 120.8(4)
C10 C9 H9 119.6
C8 C9 H9 119.6
C9 C10 C11 120.1(4)
C9 C10 H10 120.0
C11 C10 H10 120.0
C10 C11 C12 120.7(4)
C10 C11 H11 119.6
C12 C11 H11 119.6
C11 C12 C13 118.3(4)
C11 C12 C14 119.2(4)
C13 C12 C14 122.6(4)
C8 C13 C12 121.3(4)
C8 C13 O2 120.0(4)
C12 C13 O2 118.7(4)
C15 C14 C12 110.2(4)
C15 C14 H14A 109.6
C12 C14 H14A 109.6
C15 C14 H14B 109.6
C12 C14 H14B 109.6
H14A C14 H14B 108.1
C20 C15 C16 118.5(5)
C20 C15 C14 119.7(4)
C16 C15 C14 121.4(5)
C17 C16 C15 120.6(6)
C17 C16 H16 119.7
C15 C16 H16 119.7
C16 C17 C18 120.5(5)
C16 C17 H17 119.8
C18 C17 H17 119.8
C17 C18 C19 120.6(6)
C17 C18 H18 119.7
C19 C18 H18 119.7
C18 C19 C20 116.7(5)
C18 C19 C21 122.0(5)
C20 C19 C21 121.0(4)
O3 C20 C15 119.8(5)
O3 C20 C19 117.5(5)
C15 C20 C19 122.6(4)
C19 C21 C22 109.9(4)
C19 C21 H21A 109.7
C22 C21 H21A 109.7
C19 C21 H21B 109.7
C22 C21 H21B 109.7
H21A C21 H21B 108.2
C23 C22 C27 117.9(4)
C23 C22 C21 119.6(5)
C27 C22 C21 122.4(5)
C22 C23 C24 120.8(5)
C22 C23 H23 119.6
C24 C23 H23 119.6
C25 C24 C23 119.0(5)
C25 C24 H24 120.5
C23 C24 H24 120.5
C24 C25 C26 121.8(4)
C24 C25 H25 119.1
C26 C25 H25 119.1
C27 C26 C25 117.8(5)
C27 C26 C28 122.2(4)
C25 C26 C28 119.9(4)
C26 C27 O4 119.7(4)
C26 C27 C22 122.4(5)
O4 C27 C22 117.9(4)
C5 C28 C26 109.6(3)
C5 C28 H28A 109.7
C26 C28 H28A 109.7
C5 C28 H28B 109.7
C26 C28 H28B 109.7
H28A C28 H28B 108.2
C30B C29 O1 116.8(11)
C30 C29 O1 116.5(9)
C30 C29 H29A 108.2
O1 C29 H29A 108.2
C30 C29 H29B 108.2
O1 C29 H29B 108.2
H29A C29 H29B 107.3
C30B C29 H29C 108.1
O1 C29 H29C 108.1
C30B C29 H29D 108.1
O1 C29 H29D 108.1
H29C C29 H29D 107.3
C31 C30 C29 121.0(13)
C31 C30 H30A 107.1
C29 C30 H30A 107.1
C31 C30 H30B 107.1
C29 C30 H30B 107.1
H30A C30 H30B 106.8
C30 C31 H31A 109.5
C30 C31 H31B 109.5
H31A C31 H31B 109.5
C30 C31 H31C 109.5
H31A C31 H31C 109.5
H31B C31 H31C 109.5
C29 C30B C31B 120.9(17)
C29 C30B H30C 107.1
C31B C30B H30C 107.1
C29 C30B H30D 107.1
C31B C30B H30D 107.1
H30C C30B H30D 106.8
C30B C31B H31D 109.5
C30B C31B H31E 109.5
H31D C31B H31E 109.5
C30B C31B H31F 109.5
H31D C31B H31F 109.5
H31E C31B H31F 109.5
C33 C32 O2 120.5(7)
O2 C32 C33B 95.2(10)
C33 C32 H32A 107.2
O2 C32 H32A 107.2
C33 C32 H32B 107.2
O2 C32 H32B 107.2
H32A C32 H32B 106.8
O2 C32 H32C 112.7
C33B C32 H32C 112.7
O2 C32 H32D 112.7
C33B C32 H32D 112.7
H32C C32 H32D 110.2
C32 C33 C34 107.9(7)
C32 C33 H33A 110.1
C34 C33 H33A 110.1
C32 C33 H33B 110.1
C34 C33 H33B 110.1
H33A C33 H33B 108.4
C33 C34 H34A 109.5
C33 C34 H34B 109.5
H34A C34 H34B 109.5
C33 C34 H34C 109.5
H34A C34 H34C 109.5
H34B C34 H34C 109.5
C34B C33B C32 108.4(14)
C34B C33B H33C 110.0
C32 C33B H33C 110.0
C34B C33B H33D 110.0
C32 C33B H33D 110.0
H33C C33B H33D 108.4
C33B C34B H34D 109.5
C33B C34B H34E 109.5
H34D C34B H34E 109.5
C33B C34B H34F 109.5
H34D C34B H34F 109.5
H34E C34B H34F 109.5
C36 C35 O3 108.0(8)
C36 C35 H35A 110.1
O3 C35 H35A 110.1
C36 C35 H35B 110.1
O3 C35 H35B 110.1
H35A C35 H35B 108.4
C35 C36 C37 111.0(12)
C35 C36 H36A 109.4
C37 C36 H36A 109.4
C35 C36 H36B 109.4
C37 C36 H36B 109.4
H36A C36 H36B 108.0
C36 C37 H37A 109.5
C36 C37 H37B 109.5
H37A C37 H37B 109.5
C36 C37 H37C 109.5
H37A C37 H37C 109.5
H37B C37 H37C 109.5
O3 C35B C36B 106.2(10)
O3 C35B H35C 110.5
C36B C35B H35C 110.5
O3 C35B H35D 110.5
C36B C35B H35D 110.5
H35C C35B H35D 108.7
C35B C36B C37B 104.3(15)
C35B C36B H36C 110.9
C37B C36B H36C 110.9
C35B C36B H36D 110.9
C37B C36B H36D 110.9
H36C C36B H36D 108.9
C36B C37B H37D 109.5
C36B C37B H37E 109.5
H37D C37B H37E 109.5
C36B C37B H37F 109.5
H37D C37B H37F 109.5
H37E C37B H37F 109.5
O4 C38 C39B 102.9(14)
O4 C38 C39C 104.6(17)
O4 C38 C39 116.3(18)
O4 C38 H38A 108.2
C39 C38 H38A 108.2
O4 C38 H38B 108.2
C39 C38 H38B 108.2
H38A C38 H38B 107.4
O4 C38 H38C 111.2
C39B C38 H38C 111.2
O4 C38 H38D 111.2
C39B C38 H38D 111.2
H38C C38 H38D 109.1
O4 C38 H38E 110.8
C39C C38 H38E 110.8
O4 C38 H38F 110.8
C39C C38 H38F 110.8
H38E C38 H38F 108.9
C38 C39 C40 105.4(18)
C38 C39 H39A 110.7
C40 C39 H39A 110.7
C38 C39 H39B 110.7
C40 C39 H39B 110.7
H39A C39 H39B 108.8
C39 C40 H40A 109.5
C39 C40 H40B 109.5
H40A C40 H40B 109.5
C39 C40 H40C 109.5
H40A C40 H40C 109.5
H40B C40 H40C 109.5
C38 C39B C40B 146(3)
C38 C39B H39C 100.3
C40B C39B H39C 100.3
C38 C39B H39D 100.3
C40B C39B H39D 100.3
H39C C39B H39D 104.2
C39B C40B H40D 109.5
C39B C40B H40E 109.5
H40D C40B H40E 109.5
C39B C40B H40F 109.5
H40D C40B H40F 109.5
H40E C40B H40F 109.5
C40C C39C C38 103(3)
C40C C39C H39E 111.3
C38 C39C H39E 111.3
C40C C39C H39F 111.3
C38 C39C H39F 111.3
H39E C39C H39F 109.2
C39C C40C H40G 109.5
C39C C40C H40H 109.5
H40G C40C H40H 109.5
C39C C40C H40I 109.5
H40G C40C H40I 109.5
H40H C40C H40I 109.5
C42 C41 C46 118.8(4)
C42 C41 C1 127.6(4)
C46 C41 C1 113.6(3)
C43 C42 C41 120.0(4)
C43 C42 H42 120.0
C41 C42 H42 120.0
C42 C43 C44 120.9(4)
C42 C43 H43 119.5
C44 C43 H43 119.5
C43 C44 C45 120.2(4)
C43 C44 H44 119.9
C45 C44 H44 119.9
C44 C45 C46 119.0(4)
C44 C45 H45 120.5
C46 C45 H45 120.5
C45 C46 C41 121.1(4)
C45 C46 P1 128.4(3)
C41 C46 P1 110.4(3)
C48 C47 C52 119.4(4)
C48 C47 P1 122.3(3)
C52 C47 P1 118.3(3)
C49 C48 C47 120.9(5)
C49 C48 H48 119.5
C47 C48 H48 119.5
C48 C49 C50 119.8(5)
C48 C49 H49 120.1
C50 C49 H49 120.1
C51 C50 C49 119.7(4)
C51 C50 H50 120.1
C49 C50 H50 120.1
C50 C51 C52 120.7(5)
C50 C51 H51 119.6
C52 C51 H51 119.6
C51 C52 C47 119.4(5)
C51 C52 H52 120.3
C47 C52 H52 120.3
C58 C53 C54 119.0(3)
C58 C53 C93 127.2(3)
C54 C53 C93 113.7(3)
C55 C54 C53 121.6(3)
C55 C54 P2 128.6(3)
C53 C54 P2 109.8(3)
C54 C55 C56 117.3(3)
C54 C55 C59 122.9(3)
C56 C55 C59 119.5(3)
O6 C56 C57 121.3(3)
O6 C56 C55 116.4(3)
C57 C56 C55 122.2(3)
C58 C57 C56 118.4(3)
C58 C57 C80 119.8(3)
C56 C57 C80 121.4(3)
C53 C58 C57 121.3(3)
C53 C58 H58 119.3
C57 C58 H58 119.3
C55 C59 C60 110.0(3)
C55 C59 H59A 109.7
C60 C59 H59A 109.7
C55 C59 H59B 109.7
C60 C59 H59B 109.7
H59A C59 H59B 108.2
C61 C60 C65 118.4(3)
C61 C60 C59 119.6(3)
C65 C60 C59 121.9(3)
C62 C61 C60 121.1(4)
C62 C61 H61 119.5
C60 C61 H61 119.5
C61 C62 C63 119.5(4)
C61 C62 H62 120.3
C63 C62 H62 120.3
C62 C63 C64 121.2(4)
C62 C63 H63 119.4
C64 C63 H63 119.4
C63 C64 C65 118.1(4)
C63 C64 C66 119.6(3)
C65 C64 C66 122.3(4)
O7 C65 C60 119.3(3)
O7 C65 C64 119.1(3)
C60 C65 C64 121.6(3)
C67 C66 C64 111.7(3)
C67 C66 H66A 109.3
C64 C66 H66A 109.3
C67 C66 H66B 109.3
C64 C66 H66B 109.3
H66A C66 H66B 107.9
C72 C67 C68 118.8(4)
C72 C67 C66 120.9(4)
C68 C67 C66 120.3(4)
C69 C68 C67 119.7(5)
C69 C68 H68 120.2
C67 C68 H68 120.2
C70 C69 C68 120.3(4)
C70 C69 H69 119.8
C68 C69 H69 119.8
C69 C70 C71 121.9(4)
C69 C70 H70 119.0
C71 C70 H70 119.0
C70 C71 C72 116.9(4)
C70 C71 C73 121.3(4)
C72 C71 C73 121.7(4)
O8 C72 C67 118.3(4)
O8 C72 C71 119.5(4)
C67 C72 C71 122.1(4)
C74 C73 C71 111.1(3)
C74 C73 H73A 109.4
C71 C73 H73A 109.4
C74 C73 H73B 109.4
C71 C73 H73B 109.4
H73A C73 H73B 108.0
C75 C74 C79 117.8(3)
C75 C74 C73 119.7(4)
C79 C74 C73 122.5(3)
C76 C75 C74 121.4(4)
C76 C75 H75 119.3
C74 C75 H75 119.3
C77 C76 C75 119.7(4)
C77 C76 H76 120.1
C75 C76 H76 120.1
C76 C77 C78 121.2(4)
C76 C77 H77 119.4
C78 C77 H77 119.4
C77 C78 C79 117.6(3)
C77 C78 C80 119.5(3)
C79 C78 C80 122.9(3)
C74 C79 C78 122.0(3)
C74 C79 O9 119.0(3)
C78 C79 O9 118.9(3)
C57 C80 C78 110.1(3)
C57 C80 H80A 109.6
C78 C80 H80A 109.6
C57 C80 H80B 109.6
C78 C80 H80B 109.6
H80A C80 H80B 108.2
O6 C81 C82 110.5(3)
O6 C81 H81A 109.6
C82 C81 H81A 109.6
O6 C81 H81B 109.6
C82 C81 H81B 109.6
H81A C81 H81B 108.1
C81 C82 C83 111.6(4)
C81 C82 H82A 109.3
C83 C82 H82A 109.3
C81 C82 H82B 109.3
C83 C82 H82B 109.3
H82A C82 H82B 108.0
C82 C83 H83A 109.5
C82 C83 H83B 109.5
H83A C83 H83B 109.5
C82 C83 H83C 109.5
H83A C83 H83C 109.5
H83B C83 H83C 109.5
O7 C84 C85 114.6(4)
O7 C84 H84A 108.6
C85 C84 H84A 108.6
O7 C84 H84B 108.6
C85 C84 H84B 108.6
H84A C84 H84B 107.6
C84 C85 C86 112.7(5)
C84 C85 H85A 109.1
C86 C85 H85A 109.1
C84 C85 H85B 109.1
C86 C85 H85B 109.1
H85A C85 H85B 107.8
C85 C86 H86A 109.5
C85 C86 H86B 109.5
H86A C86 H86B 109.5
C85 C86 H86C 109.5
H86A C86 H86C 109.5
H86B C86 H86C 109.5
O8 C87 C88 113.6(4)
O8 C87 H87A 108.9
C88 C87 H87A 108.9
O8 C87 H87B 108.9
C88 C87 H87B 108.9
H87A C87 H87B 107.7
C87 C88 C89 108.6(5)
C87 C88 H88A 110.0
C89 C88 H88A 110.0
C87 C88 H88B 110.0
C89 C88 H88B 110.0
H88A C88 H88B 108.4
C88 C89 H89A 109.5
C88 C89 H89B 109.5
H89A C89 H89B 109.5
C88 C89 H89C 109.5
H89A C89 H89C 109.5
H89B C89 H89C 109.5
O9 C90 C91 109.9(4)
O9 C90 H90A 109.7
C91 C90 H90A 109.7
O9 C90 H90B 109.7
C91 C90 H90B 109.7
H90A C90 H90B 108.2
C90 C91 C92 113.7(5)
C90 C91 H91A 108.8
C92 C91 H91A 108.8
C90 C91 H91B 108.8
C92 C91 H91B 108.8
H91A C91 H91B 107.7
C91 C92 H92A 109.5
C91 C92 H92B 109.5
H92A C92 H92B 109.5
C91 C92 H92C 109.5
H92A C92 H92C 109.5
H92B C92 H92C 109.5
C94 C93 C98 119.5(3)
C94 C93 C53 126.6(4)
C98 C93 C53 113.8(3)
C95 C94 C93 118.8(4)
C95 C94 H94 120.6
C93 C94 H94 120.6
C96 C95 C94 120.6(4)
C96 C95 H95 119.7
C94 C95 H95 119.7
C95 C96 C97 120.8(4)
C95 C96 H96 119.6
C97 C96 H96 119.6
C98 C97 C96 119.1(4)
C98 C97 H97 120.5
C96 C97 H97 120.5
C97 C98 C93 121.2(4)
C97 C98 P2 128.5(3)
C93 C98 P2 110.2(3)
C104 C99 C100 119.7(4)
C104 C99 P2 123.0(3)
C100 C99 P2 117.3(3)
C101 C100 C99 120.8(4)
C101 C100 H100 119.6
C99 C100 H100 119.6
C102 C101 C100 119.6(5)
C102 C101 H101 120.2
C100 C101 H101 120.2
C101 C102 C103 120.4(4)
C101 C102 H102 119.8
C103 C102 H102 119.8
C102 C103 C104 120.6(5)
C102 C103 H103 119.7
C104 C103 H103 119.7
C99 C104 C103 118.9(4)
C99 C104 H104 120.6
C103 C104 H104 120.6
C4 O1 C29 114.3(4)
C13 O2 C32 114.0(4)
C20 O3 C35B 113.3(6)
C20 O3 C35 113.0(5)
C27 O4 C38 111.8(4)
C56 O6 C81 117.4(3)
C65 O7 C84 115.9(4)
C72 O8 C87 115.4(3)
C79 O9 C90 112.1(3)
O5 P1 C46 116.65(18)
O5 P1 C47 111.37(18)
C46 P1 C47 108.90(18)
O5 P1 C2 117.27(17)
C46 P1 C2 92.31(18)
C47 P1 C2 108.73(18)
O10 P2 C99 110.59(17)
O10 P2 C98 116.39(17)
C99 P2 C98 108.92(17)
O10 P2 C54 117.77(16)
C99 P2 C54 109.42(16)
C98 P2 C54 92.35(17)

loop_
_geom_bond_atom_site_label_1
_geom_bond_atom_site_label_2
_geom_bond_distance
C1 C6 1.386(6)
C1 C2 1.408(5)
C1 C41 1.473(6)
C2 C3 1.375(6)
C2 P1 1.816(4)
C3 C4 1.412(6)
C3 C7 1.516(6)
C4 O1 1.366(5)
C4 C5 1.401(6)
C5 C6 1.402(6)
C5 C28 1.521(6)
C6 H6 0.9500
C7 C8 1.528(6)
C7 H7A 0.9900
C7 H7B 0.9900
C8 C13 1.383(5)
C8 C9 1.385(5)
C9 C10 1.372(6)
C9 H9 0.9500
C10 C11 1.379(6)
C10 H10 0.9500
C11 C12 1.385(6)
C11 H11 0.9500
C12 C13 1.396(6)
C12 C14 1.523(6)
C13 O2 1.399(5)
C14 C15 1.505(7)
C14 H14A 0.9900
C14 H14B 0.9900
C15 C20 1.379(7)
C15 C16 1.391(7)
C16 C17 1.369(8)
C16 H16 0.9500
C17 C18 1.395(8)
C17 H17 0.9500
C18 C19 1.402(7)
C18 H18 0.9500
C19 C20 1.409(7)
C19 C21 1.514(8)
C20 O3 1.365(5)
C21 C22 1.526(6)
C21 H21A 0.9900
C21 H21B 0.9900
C22 C23 1.378(8)
C22 C27 1.397(7)
C23 C24 1.393(7)
C23 H23 0.9500
C24 C25 1.376(8)
C24 H24 0.9500
C25 C26 1.379(7)
C25 H25 0.9500
C26 C27 1.373(6)
C26 C28 1.529(7)
C27 O4 1.397(6)
C28 H28A 0.9900
C28 H28B 0.9900
C29 C30B 1.38(3)
C29 C30 1.416(17)
C29 O1 1.418(7)
C29 H29A 0.9900
C29 H29B 0.9900
C29 H29C 0.9900
C29 H29D 0.9900
C30 C31 1.412(18)
C30 H30A 0.9900
C30 H30B 0.9900
C31 H31A 0.9800
C31 H31B 0.9800
C31 H31C 0.9800
C30B C31B 1.53(2)
C30B H30C 0.9900
C30B H30D 0.9900
C31B H31D 0.9800
C31B H31E 0.9800
C31B H31F 0.9800
C32 C33 1.403(9)
C32 O2 1.421(7)
C32 C33B 1.565(7)
C32 H32A 0.9900
C32 H32B 0.9900
C32 H32C 0.9900
C32 H32D 0.9900
C33 C34 1.519(10)
C33 H33A 0.9900
C33 H33B 0.9900
C34 H34A 0.9800
C34 H34B 0.9800
C34 H34C 0.9800
C33B C34B 1.545(14)
C33B H33C 0.9900
C33B H33D 0.9900
C34B H34D 0.9800
C34B H34E 0.9800
C34B H34F 0.9800
C35 C36 1.504(17)
C35 O3 1.505(10)
C35 H35A 0.9900
C35 H35B 0.9900
C36 C37 1.531(19)
C36 H36A 0.9900
C36 H36B 0.9900
C37 H37A 0.9800
C37 H37B 0.9800
C37 H37C 0.9800
C35B O3 1.454(13)
C35B C36B 1.508(19)
C35B H35C 0.9900
C35B H35D 0.9900
C36B C37B 1.65(3)
C36B H36C 0.9900
C36B H36D 0.9900
C37B H37D 0.9800
C37B H37E 0.9800
C37B H37F 0.9800
C38 O4 1.428(7)
C38 C39B 1.45(4)
C38 C39C 1.52(4)
C38 C39 1.53(2)
C38 H38A 0.9900
C38 H38B 0.9900
C38 H38C 0.9900
C38 H38D 0.9900
C38 H38E 0.9900
C38 H38F 0.9900
C39 C40 1.56(2)
C39 H39A 0.9900
C39 H39B 0.9900
C40 H40A 0.9800
C40 H40B 0.9800
C40 H40C 0.9800
C39B C40B 1.53(6)
C39B H39C 0.9900
C39B H39D 0.9900
C40B H40D 0.9800
C40B H40E 0.9800
C40B H40F 0.9800
C39C C40C 1.42(5)
C39C H39E 0.9900
C39C H39F 0.9900
C40C H40G 0.9800
C40C H40H 0.9800
C40C H40I 0.9800
C41 C42 1.389(6)
C41 C46 1.403(6)
C42 C43 1.383(6)
C42 H42 0.9500
C43 C44 1.384(6)
C43 H43 0.9500
C44 C45 1.386(6)
C44 H44 0.9500
C45 C46 1.394(6)
C45 H45 0.9500
C46 P1 1.804(4)
C47 C48 1.376(6)
C47 C52 1.394(6)
C47 P1 1.805(4)
C48 C49 1.369(6)
C48 H48 0.9500
C49 C50 1.387(8)
C49 H49 0.9500
C50 C51 1.373(8)
C50 H50 0.9500
C51 C52 1.382(7)
C51 H51 0.9500
C52 H52 0.9500
C53 C58 1.384(5)
C53 C54 1.410(5)
C53 C93 1.480(5)
C54 C55 1.388(5)
C54 P2 1.812(4)
C55 C56 1.410(5)
C55 C59 1.515(5)
C56 O6 1.378(4)
C56 C57 1.394(5)
C57 C58 1.390(5)
C57 C80 1.516(5)
C58 H58 0.9500
C59 C60 1.524(5)
C59 H59A 0.9900
C59 H59B 0.9900
C60 C61 1.389(5)
C60 C65 1.390(5)
C61 C62 1.380(5)
C61 H61 0.9500
C62 C63 1.384(6)
C62 H62 0.9500
C63 C64 1.391(6)
C63 H63 0.9500
C64 C65 1.393(5)
C64 C66 1.534(5)
C65 O7 1.383(4)
C66 C67 1.514(6)
C66 H66A 0.9900
C66 H66B 0.9900
C67 C72 1.383(6)
C67 C68 1.400(6)
C68 C69 1.387(6)
C68 H68 0.9500
C69 C70 1.373(7)
C69 H69 0.9500
C70 C71 1.388(6)
C70 H70 0.9500
C71 C72 1.407(6)
C71 C73 1.524(6)
C72 O8 1.383(5)
C73 C74 1.519(5)
C73 H73A 0.9900
C73 H73B 0.9900
C74 C75 1.386(6)
C74 C79 1.391(6)
C75 C76 1.378(6)
C75 H75 0.9500
C76 C77 1.373(6)
C76 H76 0.9500
C77 C78 1.394(5)
C77 H77 0.9500
C78 C79 1.395(5)
C78 C80 1.521(5)
C79 O9 1.404(4)
C80 H80A 0.9900
C80 H80B 0.9900
C81 O6 1.441(5)
C81 C82 1.493(6)
C81 H81A 0.9900
C81 H81B 0.9900
C82 C83 1.525(6)
C82 H82A 0.9900
C82 H82B 0.9900
C83 H83A 0.9800
C83 H83B 0.9800
C83 H83C 0.9800
C84 O7 1.408(5)
C84 C85 1.443(7)
C84 H84A 0.9900
C84 H84B 0.9900
C85 C86 1.525(7)
C85 H85A 0.9900
C85 H85B 0.9900
C86 H86A 0.9800
C86 H86B 0.9800
C86 H86C 0.9800
C87 O8 1.431(5)
C87 C88 1.497(7)
C87 H87A 0.9900
C87 H87B 0.9900
C88 C89 1.534(8)
C88 H88A 0.9900
C88 H88B 0.9900
C89 H89A 0.9800
C89 H89B 0.9800
C89 H89C 0.9800
C90 O9 1.445(5)
C90 C91 1.491(6)
C90 H90A 0.9900
C90 H90B 0.9900
C91 C92 1.492(9)
C91 H91A 0.9900
C91 H91B 0.9900
C92 H92A 0.9800
C92 H92B 0.9800
C92 H92C 0.9800
C93 C94 1.396(6)
C93 C98 1.399(6)
C94 C95 1.396(6)
C94 H94 0.9500
C95 C96 1.377(7)
C95 H95 0.9500
C96 C97 1.385(6)
C96 H96 0.9500
C97 C98 1.372(6)
C97 H97 0.9500
C98 P2 1.811(4)
C99 C104 1.384(6)
C99 C100 1.393(6)
C99 P2 1.806(4)
C100 C101 1.376(6)
C100 H100 0.9500
C101 C102 1.370(7)
C101 H101 0.9500
C102 C103 1.379(8)
C102 H102 0.9500
C103 C104 1.395(6)
C103 H103 0.9500
C104 H104 0.9500
O5 P1 1.480(3)
O10 P2 1.481(3)

loop_
_geom_torsion_atom_site_label_1
_geom_torsion_atom_site_label_2
_geom_torsion_atom_site_label_3
_geom_torsion_atom_site_label_4
_geom_torsion
C6 C1 C2 C3 -1.9(6)
C41 C1 C2 C3 -179.3(3)
C6 C1 C2 P1 175.6(3)
C41 C1 C2 P1 -1.7(4)
C1 C2 C3 C4 -2.2(5)
P1 C2 C3 C4 -179.2(3)
C1 C2 C3 C7 171.7(3)
P1 C2 C3 C7 -5.3(6)
C2 C3 C4 O1 -177.7(3)
C7 C3 C4 O1 8.0(5)
C2 C3 C4 C5 6.5(6)
C7 C3 C4 C5 -167.8(4)
O1 C4 C5 C6 177.8(4)
C3 C4 C5 C6 -6.4(6)
O1 C4 C5 C28 -8.2(6)
C3 C4 C5 C28 167.6(4)
C2 C1 C6 C5 2.0(6)
C41 C1 C6 C5 179.0(4)
C4 C5 C6 C1 2.1(6)
C28 C5 C6 C1 -171.8(4)
C2 C3 C7 C8 -103.7(4)
C4 C3 C7 C8 70.2(4)
C3 C7 C8 C13 -121.2(4)
C3 C7 C8 C9 54.8(5)
C13 C8 C9 C10 1.7(6)
C7 C8 C9 C10 -174.4(4)
C8 C9 C10 C11 2.4(6)
C9 C10 C11 C12 -3.3(6)
C10 C11 C12 C13 0.1(6)
C10 C11 C12 C14 178.5(4)
C9 C8 C13 C12 -5.0(6)
C7 C8 C13 C12 171.0(4)
C9 C8 C13 O2 176.9(3)
C7 C8 C13 O2 -7.1(6)
C11 C12 C13 C8 4.1(6)
C14 C12 C13 C8 -174.2(4)
C11 C12 C13 O2 -177.8(4)
C14 C12 C13 O2 3.9(6)
C11 C12 C14 C15 -51.9(6)
C13 C12 C14 C15 126.4(5)
C12 C14 C15 C20 -68.9(6)
C12 C14 C15 C16 104.6(5)
C20 C15 C16 C17 1.0(7)
C14 C15 C16 C17 -172.5(4)
C15 C16 C17 C18 4.3(8)
C16 C17 C18 C19 -4.5(8)
C17 C18 C19 C20 -0.5(7)
C17 C18 C19 C21 172.9(5)
C16 C15 C20 O3 177.6(4)
C14 C15 C20 O3 -8.8(6)
C16 C15 C20 C19 -6.3(7)
C14 C15 C20 C19 167.4(4)
C18 C19 C20 O3 -177.8(4)
C21 C19 C20 O3 8.7(6)
C18 C19 C20 C15 5.9(6)
C21 C19 C20 C15 -167.5(4)
C18 C19 C21 C22 -106.9(5)
C20 C19 C21 C22 66.3(6)
C19 C21 C22 C23 58.7(7)
C19 C21 C22 C27 -117.9(5)
C27 C22 C23 C24 1.1(8)
C21 C22 C23 C24 -175.6(5)
C22 C23 C24 C25 2.5(9)
C23 C24 C25 C26 -3.1(9)
C24 C25 C26 C27 -0.1(8)
C24 C25 C26 C28 176.5(5)
C25 C26 C27 O4 -177.4(4)
C28 C26 C27 O4 6.0(6)
C25 C26 C27 C22 4.0(7)
C28 C26 C27 C22 -172.5(4)
C23 C22 C27 C26 -4.5(7)
C21 C22 C27 C26 172.2(4)
C23 C22 C27 O4 176.9(4)
C21 C22 C27 O4 -6.4(7)
C4 C5 C28 C26 -73.5(5)
C6 C5 C28 C26 100.3(5)
C27 C26 C28 C5 125.8(4)
C25 C26 C28 C5 -50.7(6)
C30B C29 C30 C31 85(3)
O1 C29 C30 C31 -175.6(14)
C30 C29 C30B C31B -78(3)
O1 C29 C30B C31B -176.7(13)
O2 C32 C33 C34 -66.2(9)
C33B C32 C33 C34 11.0(11)
C33 C32 C33B C34B 155(2)
O2 C32 C33B C34B -82.2(16)
O3 C35 C36 C37 174.8(10)
O3 C35B C36B C37B 158.1(10)
O4 C38 C39 C40 -80(3)
C39B C38 C39 C40 -145(7)
C39C C38 C39 C40 -18(8)
O4 C38 C39B C40B -32(6)
C39C C38 C39B C40B 66(5)
C39 C38 C39B C40B 92(8)
O4 C38 C39C C40C -176(2)
C39B C38 C39C C40C 91(3)
C39 C38 C39C C40C 59(8)
C6 C1 C41 C42 1.4(7)
C2 C1 C41 C42 178.6(4)
C6 C1 C41 C46 -176.3(4)
C2 C1 C41 C46 0.8(5)
C46 C41 C42 C43 0.2(6)
C1 C41 C42 C43 -177.5(4)
C41 C42 C43 C44 -0.5(6)
C42 C43 C44 C45 0.3(6)
C43 C44 C45 C46 0.2(6)
C44 C45 C46 C41 -0.4(6)
C44 C45 C46 P1 176.8(3)
C42 C41 C46 C45 0.3(6)
C1 C41 C46 C45 178.2(3)
C42 C41 C46 P1 -177.4(3)
C1 C41 C46 P1 0.6(4)
C52 C47 C48 C49 -0.5(6)
P1 C47 C48 C49 178.1(3)
C47 C48 C49 C50 -0.4(7)
C48 C49 C50 C51 0.6(7)
C49 C50 C51 C52 0.0(8)
C50 C51 C52 C47 -0.8(7)
C48 C47 C52 C51 1.0(6)
P1 C47 C52 C51 -177.6(3)
C58 C53 C54 C55 1.4(5)
C93 C53 C54 C55 177.5(3)
C58 C53 C54 P2 -177.2(3)
C93 C53 C54 P2 -1.1(4)
C53 C54 C55 C56 2.0(5)
P2 C54 C55 C56 -179.6(3)
C53 C54 C55 C59 -171.8(3)
P2 C54 C55 C59 6.5(5)
C54 C55 C56 O6 179.3(3)
C59 C55 C56 O6 -6.6(5)
C54 C55 C56 C57 -5.2(5)
C59 C55 C56 C57 168.9(3)
O6 C56 C57 C58 -179.9(3)
C55 C56 C57 C58 4.8(5)
O6 C56 C57 C80 7.3(5)
C55 C56 C57 C80 -168.0(3)
C54 C53 C58 C57 -1.8(5)
C93 C53 C58 C57 -177.3(3)
C56 C57 C58 C53 -1.2(5)
C80 C57 C58 C53 171.8(3)
C54 C55 C59 C60 102.0(4)
C56 C55 C59 C60 -71.8(4)
C55 C59 C60 C61 -60.8(4)
C55 C59 C60 C65 115.9(4)
C65 C60 C61 C62 -0.6(6)
C59 C60 C61 C62 176.2(4)
C60 C61 C62 C63 -2.9(6)
C61 C62 C63 C64 2.9(7)
C62 C63 C64 C65 0.5(6)
C62 C63 C64 C66 -176.7(4)
C61 C60 C65 O7 -177.8(3)
C59 C60 C65 O7 5.5(5)
C61 C60 C65 C64 4.2(6)
C59 C60 C65 C64 -172.6(3)
C63 C64 C65 O7 177.9(4)
C66 C64 C65 O7 -5.1(6)
C63 C64 C65 C60 -4.1(6)
C66 C64 C65 C60 173.0(4)
C63 C64 C66 C67 58.4(5)
C65 C64 C66 C67 -118.6(4)
C64 C66 C67 C72 67.5(5)
C64 C66 C67 C68 -110.8(4)
C72 C67 C68 C69 -1.4(6)
C66 C67 C68 C69 177.0(4)
C67 C68 C69 C70 -2.0(6)
C68 C69 C70 C71 1.3(6)
C69 C70 C71 C72 2.7(6)
C69 C70 C71 C73 -173.8(4)
C68 C67 C72 O8 -178.7(3)
C66 C67 C72 O8 2.9(5)
C68 C67 C72 C71 5.6(6)
C66 C67 C72 C71 -172.8(3)
C70 C71 C72 O8 178.1(3)
C73 C71 C72 O8 -5.3(5)
C70 C71 C72 C67 -6.2(5)
C73 C71 C72 C67 170.3(4)
C70 C71 C73 C74 115.3(4)
C72 C71 C73 C74 -61.1(5)
C71 C73 C74 C75 -62.5(5)
C71 C73 C74 C79 114.7(4)
C79 C74 C75 C76 -2.3(7)
C73 C74 C75 C76 175.1(4)
C74 C75 C76 C77 -1.0(7)
C75 C76 C77 C78 1.1(7)
C76 C77 C78 C79 2.1(6)
C76 C77 C78 C80 -174.8(4)
C75 C74 C79 C78 5.6(6)
C73 C74 C79 C78 -171.7(4)
C75 C74 C79 O9 -176.7(4)
C73 C74 C79 O9 6.0(6)
C77 C78 C79 C74 -5.5(6)
C80 C78 C79 C74 171.2(4)
C77 C78 C79 O9 176.8(3)
C80 C78 C79 O9 -6.4(5)
C58 C57 C80 C78 -98.8(4)
C56 C57 C80 C78 74.0(4)
C77 C78 C80 C57 54.0(5)
C79 C78 C80 C57 -122.7(4)
O6 C81 C82 C83 172.7(4)
O7 C84 C85 C86 -174.8(5)
O8 C87 C88 C89 -179.5(4)
O9 C90 C91 C92 69.6(6)
C58 C53 C93 C94 -0.7(6)
C54 C53 C93 C94 -176.4(3)
C58 C53 C93 C98 175.1(3)
C54 C53 C93 C98 -0.6(4)
C98 C93 C94 C95 -1.3(6)
C53 C93 C94 C95 174.3(4)
C93 C94 C95 C96 0.7(6)
C94 C95 C96 C97 0.5(7)
C95 C96 C97 C98 -1.0(7)
C96 C97 C98 C93 0.4(6)
C96 C97 C98 P2 -176.5(3)
C94 C93 C98 C97 0.8(6)
C53 C93 C98 C97 -175.4(3)
C94 C93 C98 P2 178.2(3)
C53 C93 C98 P2 2.0(4)
C104 C99 C100 C101 -0.4(6)
P2 C99 C100 C101 178.5(3)
C99 C100 C101 C102 -0.6(7)
C100 C101 C102 C103 1.2(7)
C101 C102 C103 C104 -0.8(8)
C100 C99 C104 C103 0.8(6)
P2 C99 C104 C103 -178.1(3)
C102 C103 C104 C99 -0.3(7)
C5 C4 O1 C29 -87.2(6)
C3 C4 O1 C29 96.9(6)
C30B C29 O1 C4 -164.7(11)
C30 C29 O1 C4 156.6(11)
C8 C13 O2 C32 -75.9(6)
C12 C13 O2 C32 106.0(5)
C33 C32 O2 C13 -89.1(7)
C33B C32 O2 C13 -146.8(9)
C15 C20 O3 C35B -117.1(6)
C19 C20 O3 C35B 66.6(7)
C15 C20 O3 C35 -67.9(6)
C19 C20 O3 C35 115.7(6)
C36B C35B O3 C20 90.8(10)
C36B C35B O3 C35 -9.0(9)
C36 C35 O3 C20 -98.0(9)
C36 C35 O3 C35B 2.6(9)
C26 C27 O4 C38 83.3(6)
C22 C27 O4 C38 -98.0(6)
C39B C38 O4 C27 -151.1(15)
C39C C38 O4 C27 164.4(18)
C39 C38 O4 C27 -175.4(13)
C57 C56 O6 C81 67.9(4)
C55 C56 O6 C81 -116.5(3)
C82 C81 O6 C56 130.8(4)
C60 C65 O7 C84 101.8(4)
C64 C65 O7 C84 -80.1(5)
C85 C84 O7 C65 -100.1(5)
C67 C72 O8 C87 108.9(4)
C71 C72 O8 C87 -75.3(4)
C88 C87 O8 C72 -74.9(5)
C74 C79 O9 C90 99.3(4)
C78 C79 O9 C90 -82.9(4)
C91 C90 O9 C79 -178.9(4)
C45 C46 P1 O5 -56.5(4)
C41 C46 P1 O5 120.9(3)
C45 C46 P1 C47 70.5(4)
C41 C46 P1 C47 -112.0(3)
C45 C46 P1 C2 -178.8(4)
C41 C46 P1 C2 -1.3(3)
C48 C47 P1 O5 170.5(3)
C52 C47 P1 O5 -10.9(4)
C48 C47 P1 C46 40.4(4)
C52 C47 P1 C46 -141.0(3)
C48 C47 P1 C2 -58.8(4)
C52 C47 P1 C2 119.8(3)
C3 C2 P1 O5 57.3(4)
C1 C2 P1 O5 -120.0(3)
C3 C2 P1 C46 179.0(4)
C1 C2 P1 C46 1.7(3)
C3 C2 P1 C47 -70.1(4)
C1 C2 P1 C47 112.6(3)
C104 C99 P2 O10 -171.6(3)
C100 C99 P2 O10 9.4(4)
C104 C99 P2 C98 -42.5(4)
C100 C99 P2 C98 138.5(3)
C104 C99 P2 C54 57.0(4)
C100 C99 P2 C54 -121.9(3)
C97 C98 P2 O10 52.2(4)
C93 C98 P2 O10 -125.0(3)
C97 C98 P2 C99 -73.6(4)
C93 C98 P2 C99 109.2(3)
C97 C98 P2 C54 174.9(4)
C93 C98 P2 C54 -2.2(3)
C55 C54 P2 O10 -54.9(4)
C53 C54 P2 O10 123.5(3)
C55 C54 P2 C99 72.4(4)
C53 C54 P2 C99 -109.1(3)
C55 C54 P2 C98 -176.6(3)
C53 C54 P2 C98 1.9(3)

loop_
_platon_squeeze_void_nr
_platon_squeeze_void_average_x
_platon_squeeze_void_average_y
_platon_squeeze_void_average_z
_platon_squeeze_void_volume
_platon_squeeze_void_count_electrons
1 -0.006 -0.006 -0.006 216.8 53.7
2 0.506 -0.006 0.006 216.9 53.0
3 0.623 -0.005 0.246 1461.8 143.6
4 0.506 0.006 0.494 216.8 52.7
5 0.994 0.006 0.506 216.8 53.0
6 0.220 0.101 0.116 8.9 0.4
7 0.280 0.101 0.884 8.9 0.4
8 0.101 0.116 0.220 8.9 0.4
9 0.399 0.116 0.780 8.9 0.5
10 0.133 0.132 0.133 14.1 1.4
11 0.367 0.132 0.867 15.1 1.7
12 0.165 0.165 0.165 5.8 0.7
13 0.335 0.165 0.835 4.8 0.5
14 0.116 0.220 0.101 8.9 0.5
15 0.384 0.220 0.899 8.9 0.4
16 0.250 0.250 0.250 12.0 0.3
17 0.750 0.250 0.250 12.0 0.4
18 0.250 0.250 0.750 11.9 0.3
19 0.750 0.250 0.750 12.0 0.4
20 0.884 0.280 0.101 8.9 0.3
21 0.616 0.280 0.899 8.9 0.4
22 0.839 0.339 0.161 6.4 0.9
23 0.661 0.339 0.839 6.5 0.8
24 0.870 0.370 0.130 13.3 1.5
25 0.630 0.370 0.870 13.3 1.4
26 0.899 0.384 0.220 8.9 0.5
27 0.601 0.384 0.780 8.9 0.4
28 0.780 0.399 0.116 8.9 0.4
29 0.720 0.399 0.884 8.9 0.5
30 0.006 0.494 0.506 216.9 53.0
31 0.494 0.494 0.494 216.8 53.7
32 0.494 0.506 0.006 216.8 53.0
33 1.006 0.506 -0.006 216.8 52.7
34 0.780 0.601 0.384 8.9 0.4
35 0.720 0.601 0.616 8.9 0.4
36 0.899 0.616 0.280 8.9 0.5
37 0.601 0.616 0.720 8.9 0.4
38 0.867 0.632 0.367 15.1 1.7
39 0.633 0.632 0.633 14.1 1.4
40 0.835 0.665 0.335 4.8 0.5
41 0.665 0.665 0.665 5.8 0.7
42 0.884 0.720 0.399 8.9 0.4
43 0.616 0.720 0.601 8.9 0.5
44 0.250 0.750 0.250 12.0 0.4
45 0.750 0.750 0.250 11.9 0.3
46 0.750 0.750 0.750 12.0 0.3
47 0.250 0.750 0.750 12.0 0.4
48 0.116 0.780 0.399 8.9 0.4
49 0.384 0.780 0.601 8.9 0.3
50 0.161 0.839 0.339 6.5 0.8
51 0.339 0.839 0.661 6.4 0.9
52 0.130 0.870 0.370 13.3 1.4
53 0.370 0.870 0.630 13.3 1.5
54 0.101 0.884 0.280 8.9 0.4
55 0.399 0.884 0.720 8.9 0.5
56 0.220 0.899 0.384 8.9 0.5
57 0.280 0.899 0.616 8.9 0.4
